data_7027251
loop_
_publ_author_name
'Blin, Jo\"el'
'Braunstein, Pierre'
'Fischer, Jean'
'Kickelbick, Guido'
'Knorr, Michael'
'Morise, Xavier'
'Wirth, Tobias'

_publ_section_title
;
 Heterobimetallic alkoxysilyl cationic complexes: investigations into the
 displacement of a \m-\h2-Si,O bridge by functional phosphine ligands
;
_journal_issue 13
_journal_name_full 'Journal of the Chemical Society, Dalton Transactions'
_journal_page_first 2159
_journal_paper_doi 10.1039/a900390h
_journal_year 1999
_chemical_formula_moiety 'C51 H47 Cl F6 O P4 Pd'
_chemical_formula_sum 'C51 H47 Cl F6 O P4 Pd'
_chemical_formula_weight 1055.68
_chemical_name_systematic ' ?'
_space_group_IT_number 14
_symmetry_cell_setting monoclinic
_symmetry_space_group_name_Hall '-P 2ybc'
_symmetry_space_group_name_H-M 'P 1 21/c 1'
_cell_angle_alpha 90
_cell_angle_beta 97.92(2)
_cell_angle_gamma 90
_cell_formula_units_Z 4
_cell_length_a 11.500(3)
_cell_length_b 20.814(6)
_cell_length_c 21.055(6)
_cell_measurement_reflns_used 24
_cell_measurement_temperature 294
_cell_measurement_theta_max 19.5
_cell_measurement_theta_min 18.0
_cell_volume 4992(2)
_computing_cell_refinement CAD4_(Enraf-Nonius,_1994)
_computing_data_collection CAD4_(Enraf-Nonius,_1994)
_computing_data_reduction process_OpenMoleN_(_1997)
_computing_publication_material CIFGEN_IN_OpenMoleN_(_1997)
_computing_structure_refinement LSFM_OpenMoleN_(_1997)
_computing_structure_solution Direct_methods_(SIR,_Burla_et_al.,_1989)
_diffrn_ambient_temperature 294
_diffrn_measurement_device_type Enraf_Nonius_CAD4
_diffrn_measurement_method \q/2\q
_diffrn_radiation_monochromator graphite
_diffrn_radiation_type Mo-K\a
_diffrn_radiation_wavelength 0.71073
_diffrn_reflns_av_R_equivalents 0.017
_diffrn_reflns_av_sigmaI/netI 0.333
_diffrn_reflns_limit_h_max 16
_diffrn_reflns_limit_h_min -16
_diffrn_reflns_limit_k_max 29
_diffrn_reflns_limit_k_min 0
_diffrn_reflns_limit_l_max 29
_diffrn_reflns_limit_l_min 0
_diffrn_reflns_number 15846
_diffrn_reflns_theta_max 30.41
_diffrn_reflns_theta_min 2.5
_diffrn_source xray_tube
_diffrn_standards_decay_% 0
_diffrn_standards_interval_time 60
_diffrn_standards_number 3
_exptl_absorpt_coefficient_mu 0.612
_exptl_absorpt_correction_T_max 1.0000
_exptl_absorpt_correction_T_min 0.9752
_exptl_absorpt_correction_type psi_scan_(North,_Phillips,_Mathews,_1968)
_exptl_crystal_colour yellow
_exptl_crystal_density_diffrn 1.40
_exptl_crystal_density_method none
_exptl_crystal_description prism
_exptl_crystal_F_000 2152
_exptl_crystal_size_max 0.40
_exptl_crystal_size_mid 0.40
_exptl_crystal_size_min 0.35
_refine_diff_density_max 1.257
_refine_diff_density_min -0.138
_refine_ls_extinction_method none
_refine_ls_goodness_of_fit_all 2.681
_refine_ls_goodness_of_fit_ref 1.528
_refine_ls_hydrogen_treatment noref
_refine_ls_matrix_type full
_refine_ls_number_constraints 0
_refine_ls_number_parameters 542
_refine_ls_number_reflns 8137
_refine_ls_number_restraints 0
_refine_ls_R_factor_all 0.127
_refine_ls_R_factor_gt 0.051
_refine_ls_shift/esd_mean 0.001
_refine_ls_shift/su_max 0.018
_refine_ls_structure_factor_coef F
_refine_ls_weighting_details 'w = 4Fo^2^/(\s^2^(Fo^2^) + 0.0064 Fo^4^)'
_refine_ls_weighting_scheme calc
_refine_ls_wR_factor_all 0.139
_refine_ls_wR_factor_ref 0.080
_reflns_number_gt 8137
_reflns_number_total 15568
_reflns_threshold_expression >3.0\s(I)
_cod_data_source_file 900390hsup1.cif
_cod_data_source_block st17
_cod_depositor_comments
;
The following automatic conversions were performed:

'_refine_ls_weighting_scheme' value '4Fo^2^/(\s^2^(Fo^2^) + 0.0064
Fo^4^)' was changed to 'calc'. New tag '_refine_ls_weighting_details'
was created. The value of the new tag was set to 'w =
4Fo^2^/(\s^2^(Fo^2^) + 0.0064 Fo^4^)'.

Automatic conversion script
Id: cif_fix_values 3143 2015-03-26 13:38:13Z robertas 
;
_cod_original_cell_volume 4991(4)
_cod_database_code 7027251

loop_
_symmetry_equiv_pos_as_xyz
x,y,z
-x,1/2+y,1/2-z
-x,-y,-z
+x,1/2-y,1/2+z

loop_
_atom_site_label
_atom_site_fract_x
_atom_site_fract_y
_atom_site_fract_z
_atom_site_U_iso_or_equiv
_atom_site_adp_type
_atom_site_calc_flag
_atom_site_calc_attached_atom
_atom_site_type_symbol
PD 0.13343(3) 0.24595(1) 0.43553(1) 0.0403(1) Uani ? ? Pd
CL -0.0157(1) 0.21605(6) 0.49433(7) 0.0758(6) Uani ? ? Cl
P1 0.16619(9) 0.14255(5) 0.40672(5) 0.0439(5) Uani ? ? P
C1 0.2266(5) 0.0879(2) 0.4697(2) 0.063(3) Uani ? ? C
C2 0.1513(7) 0.0505(4) 0.4990(3) 0.103(5) Uani ? ? C
C3 0.1929(9) 0.0128(4) 0.5500(4) 0.131(6) Uani ? ? C
C4 0.3118(9) 0.0100(5) 0.5688(4) 0.143(7) Uani ? ? C
C5 0.3817(8) 0.0449(6) 0.5422(5) 0.159(7) Uani ? ? C
C6 0.3415(6) 0.0837(5) 0.4912(4) 0.123(6) Uani ? ? C
C7 0.0485(4) 0.1007(2) 0.3579(2) 0.050(2) Uani ? ? C
C8 -0.0646(4) 0.1248(3) 0.3494(3) 0.067(3) Uani ? ? C
C9 -0.1515(5) 0.0920(3) 0.3108(3) 0.085(4) Uani ? ? C
C10 -0.1288(6) 0.0376(3) 0.2818(3) 0.091(4) Uani ? ? C
C11 -0.0172(6) 0.0128(3) 0.2891(3) 0.098(4) Uani ? ? C
C12 0.0714(5) 0.0454(3) 0.3266(3) 0.076(3) Uani ? ? C
C13 0.2759(4) 0.1630(2) 0.3545(2) 0.058(2) Uani ? ? C
P2 0.27890(9) 0.24946(5) 0.37344(6) 0.0490(5) Uani ? ? P
C14 0.4273(4) 0.2658(3) 0.4101(3) 0.062(3) Uani ? ? C
C15 0.4474(4) 0.3061(3) 0.4619(3) 0.067(3) Uani ? ? C
C16 0.5630(5) 0.3164(3) 0.4910(3) 0.091(4) Uani ? ? C
C17 0.6504(5) 0.2847(4) 0.4706(4) 0.100(5) Uani ? ? C
C18 0.6346(5) 0.2470(4) 0.4167(5) 0.112(5) Uani ? ? C
C19 0.5193(5) 0.2365(3) 0.3875(4) 0.094(4) Uani ? ? C
C20 0.2488(4) 0.2928(2) 0.2989(2) 0.060(2) Uani ? ? C
C21 0.3325(5) 0.3323(3) 0.2758(3) 0.085(3) Uani ? ? C
C22 0.2995(7) 0.3678(3) 0.2191(3) 0.107(4) Uani ? ? C
C23 0.1906(9) 0.3632(4) 0.1866(4) 0.115(6) Uani ? ? C
C24 0.1077(8) 0.3241(4) 0.2095(4) 0.114(5) Uani ? ? C
C25 0.1383(6) 0.2886(3) 0.2651(3) 0.079(4) Uani ? ? C
P3 0.09313(9) 0.35543(5) 0.45498(5) 0.0410(5) Uani ? ? P
C26 0.2001(3) 0.4180(2) 0.4472(2) 0.044(2) Uani ? ? C
C27 0.2311(4) 0.4304(2) 0.3863(2) 0.055(2) Uani ? ? C
C28 0.3151(4) 0.4756(3) 0.3779(3) 0.067(3) Uani ? ? C
C29 0.3672(5) 0.5103(3) 0.4293(3) 0.077(3) Uani ? ? C
C30 0.3352(5) 0.5002(3) 0.4897(3) 0.079(3) Uani ? ? C
C31 0.2529(4) 0.4537(2) 0.4982(2) 0.060(3) Uani ? ? C
C32 -0.0345(4) 0.3814(2) 0.4008(2) 0.049(2) Uani ? ? C
C33 -0.1017(5) 0.3356(3) 0.3657(3) 0.083(4) Uani ? ? C
C34 -0.1952(7) 0.3548(4) 0.3208(4) 0.118(5) Uani ? ? C
C35 -0.2269(6) 0.4188(3) 0.3161(4) 0.099(4) Uani ? ? C
C36 -0.1599(5) 0.4638(3) 0.3504(3) 0.078(3) Uani ? ? C
C37 -0.0650(5) 0.4455(2) 0.3922(3) 0.062(3) Uani ? ? C
C38 0.0595(4) 0.3633(2) 0.5363(2) 0.046(2) Uani ? ? C
C39 0.1420(4) 0.3393(2) 0.5853(2) 0.058(2) Uani ? ? C
C40 0.1192(6) 0.3413(3) 0.6473(3) 0.076(3) Uani ? ? C
C41 0.0173(6) 0.3672(3) 0.6621(3) 0.087(4) Uani ? ? C
C42 -0.0644(5) 0.3913(3) 0.6143(3) 0.091(3) Uani ? ? C
C43 -0.0445(4) 0.3898(2) 0.5514(2) 0.062(3) Uani ? ? C
O1 0.2394(3) 0.3137(2) 0.5659(2) 0.065(2) Uani ? ? O
C44 0.3200(7) 0.2803(4) 0.6100(4) 0.116(5) Uani ? ? C
P 0.4698(1) 0.06462(8) 0.24856(8) 0.0750(8) Uani ? ? P
F1 0.4299(4) 0.1382(2) 0.2450(2) 0.110(3) Uani ? ? F
F2 0.3451(4) 0.0491(2) 0.2658(2) 0.146(3) Uani ? ? F
F3 0.5881(3) 0.0840(3) 0.2263(3) 0.159(3) Uani ? ? F
F4 0.4222(4) 0.0538(3) 0.1779(2) 0.153(4) Uani ? ? F
F5 0.5170(5) 0.0804(3) 0.3191(2) 0.151(4) Uani ? ? F
F6 0.5097(5) -0.0050(2) 0.2511(3) 0.195(4) Uani ? ? F
C45 0.7266(5) 0.1626(3) 0.6212(2) 0.245(7) Uiso ? ? C
C46 0.7819(5) 0.2194(3) 0.6260(2) 0.155(4) Uiso ? ? C
C47 0.7389(5) 0.2646(3) 0.6617(2) 0.221(6) Uiso ? ? C
C48 0.6451(5) 0.2543(3) 0.6947(2) 0.190(6) Uiso ? ? C
C49 0.5895(5) 0.1949(3) 0.6888(2) 0.235(7) Uiso ? ? C
C50 0.6302(5) 0.1490(3) 0.6520(2) 0.211(6) Uiso ? ? C
C51 0.7711(5) 0.1112(3) 0.5807(2) 0.260(7) Uiso ? ? C
H1 0.0697 0.0510 0.4837 0.1388 Uiso calc C2 H
H2 0.1406 -0.0111 0.5721 0.1820 Uiso calc C3 H
H3 0.3424 -0.0185 0.6022 0.2057 Uiso calc C4 H
H4 0.4632 0.0442 0.5578 0.2220 Uiso calc C5 H
H5 0.3958 0.1080 0.4709 0.1741 Uiso calc C6 H
H6 -0.0823 0.1635 0.3699 0.0898 Uiso calc C8 H
H7 -0.2292 0.1086 0.3048 0.1144 Uiso calc C9 H
H8 -0.1904 0.0157 0.2557 0.1242 Uiso calc C10 H
H9 -0.0012 -0.0263 0.2687 0.1316 Uiso calc C11 H
H10 0.1494 0.0294 0.3307 0.0988 Uiso calc C12 H
H11 0.2498 0.1543 0.3105 0.0744 Uiso calc C13 H
H12 0.3493 0.1425 0.3670 0.0744 Uiso calc C13 H
H13 0.3837 0.3267 0.4779 0.0897 Uiso calc C15 H
H14 0.5785 0.3461 0.5254 0.1254 Uiso calc C16 H
H15 0.7268 0.2881 0.4941 0.1525 Uiso calc C17 H
H16 0.6995 0.2288 0.3998 0.1731 Uiso calc C18 H
H17 0.5051 0.2086 0.3516 0.1345 Uiso calc C19 H
H18 0.4101 0.3350 0.2979 0.1071 Uiso calc C21 H
H19 0.3551 0.3955 0.2037 0.1413 Uiso calc C22 H
H20 0.1704 0.3866 0.1479 0.1577 Uiso calc C23 H
H21 0.0302 0.3216 0.1871 0.1557 Uiso calc C24 H
H22 0.0819 0.2611 0.2799 0.1032 Uiso calc C25 H
H23 0.1937 0.4072 0.3503 0.0718 Uiso calc C27 H
H24 0.3367 0.4827 0.3365 0.0869 Uiso calc C28 H
H25 0.4254 0.5414 0.4236 0.1011 Uiso calc C29 H
H26 0.3698 0.5252 0.5252 0.1041 Uiso calc C30 H
H27 0.2326 0.4463 0.5398 0.0779 Uiso calc C31 H
H28 -0.0844 0.2913 0.3722 0.1175 Uiso calc C33 H
H29 -0.2371 0.3240 0.2933 0.1683 Uiso calc C34 H
H30 -0.2959 0.4314 0.2887 0.1373 Uiso calc C35 H
H31 -0.1793 0.5080 0.3452 0.1042 Uiso calc C36 H
H32 -0.0186 0.4773 0.4161 0.0838 Uiso calc C37 H
H33 0.1751 0.3245 0.6805 0.1053 Uiso calc C40 H
H34 0.0029 0.3686 0.7054 0.1158 Uiso calc C41 H
H35 -0.1353 0.4092 0.6248 0.1137 Uiso calc C42 H
H36 -0.1012 0.4066 0.5185 0.0789 Uiso calc C43 H
H37 0.3831 0.2654 0.5891 0.1573 Uiso calc C44 H
H38 0.3495 0.3081 0.6442 0.1573 Uiso calc C44 H
H39 0.2820 0.2446 0.6264 0.1573 Uiso calc C44 H

loop_
_atom_site_aniso_label
_atom_site_aniso_U_11
_atom_site_aniso_U_22
_atom_site_aniso_U_33
_atom_site_aniso_U_12
_atom_site_aniso_U_13
_atom_site_aniso_U_23
_atom_site_aniso_type_symbol
PD 0.0385(1) 0.0370(1) 0.0460(1) -0.0024(1) 0.0118(1) -0.0044(1) Pd
CL 0.0774(6) 0.0597(7) 0.0941(7) -0.0116(5) 0.0516(5) -0.0047(6) Cl
P1 0.0435(5) 0.0407(5) 0.0478(5) -0.0012(4) 0.0060(4) -0.0050(5) P
C1 0.071(3) 0.063(3) 0.056(3) 0.019(2) -0.004(2) -0.010(2) C
C2 0.114(5) 0.126(5) 0.077(4) 0.003(4) 0.000(4) 0.045(3) C
C3 0.198(9) 0.134(6) 0.084(4) 0.014(6) 0.004(5) 0.049(4) C
C4 0.191(7) 0.193(8) 0.080(5) 0.090(6) -0.019(5) 0.017(5) C
C5 0.113(6) 0.24(1) 0.150(7) 0.047(6) -0.022(5) 0.069(7) C
C6 0.079(4) 0.183(8) 0.128(6) 0.029(5) -0.026(4) 0.035(6) C
C7 0.054(2) 0.049(2) 0.047(2) -0.011(2) 0.002(2) 0.003(2) C
C8 0.060(3) 0.069(3) 0.073(3) -0.010(2) -0.010(3) 0.006(3) C
C9 0.066(3) 0.105(4) 0.088(4) -0.031(3) -0.009(3) 0.013(3) C
C10 0.100(4) 0.119(4) 0.064(3) -0.060(3) -0.001(3) -0.005(3) C
C11 0.136(5) 0.100(4) 0.069(3) -0.060(3) 0.020(3) -0.027(3) C
C12 0.081(3) 0.067(3) 0.081(3) -0.016(3) 0.011(3) -0.020(3) C
C13 0.055(2) 0.054(2) 0.067(2) -0.007(2) 0.022(2) -0.018(2) C
P2 0.0428(5) 0.0516(6) 0.0532(5) -0.0088(5) 0.0156(4) -0.0122(5) P
C14 0.047(2) 0.068(3) 0.075(3) -0.013(2) 0.015(2) -0.015(2) C
C15 0.055(3) 0.071(3) 0.078(3) -0.004(2) 0.000(2) -0.019(3) C
C16 0.064(3) 0.101(4) 0.116(5) -0.015(3) -0.018(3) -0.036(4) C
C17 0.043(3) 0.143(6) 0.162(7) -0.015(4) 0.001(4) -0.036(6) C
C18 0.045(3) 0.148(6) 0.208(7) -0.014(3) 0.022(4) -0.083(5) C
C19 0.046(2) 0.131(5) 0.138(5) -0.013(3) 0.028(3) -0.061(4) C
C20 0.072(3) 0.053(2) 0.056(2) -0.004(2) 0.023(2) -0.010(2) C
C21 0.097(4) 0.078(4) 0.081(3) -0.006(3) 0.041(3) 0.000(3) C
C22 0.165(5) 0.070(4) 0.105(4) -0.008(4) 0.069(3) 0.015(3) C
C23 0.184(7) 0.093(5) 0.087(5) 0.020(5) 0.022(5) 0.013(4) C
C24 0.141(6) 0.132(6) 0.080(4) 0.019(5) -0.009(5) 0.005(5) C
C25 0.090(4) 0.075(4) 0.072(3) -0.002(3) 0.007(3) 0.003(3) C
P3 0.0431(5) 0.0376(5) 0.0425(5) 0.0006(4) 0.0086(4) -0.0023(4) P
C26 0.042(2) 0.039(2) 0.051(2) 0.000(2) 0.007(2) -0.002(2) C
C27 0.062(2) 0.052(2) 0.053(2) -0.005(2) 0.009(2) 0.000(2) C
C28 0.061(3) 0.068(3) 0.073(3) -0.013(2) 0.016(2) 0.012(3) C
C29 0.067(3) 0.067(3) 0.101(4) -0.021(2) 0.015(3) 0.009(3) C
C30 0.078(3) 0.073(3) 0.086(4) -0.024(3) -0.002(3) -0.017(3) C
C31 0.063(3) 0.059(3) 0.059(3) -0.008(2) 0.010(2) -0.006(2) C
C32 0.048(2) 0.048(2) 0.052(2) -0.002(2) 0.005(2) 0.005(2) C
C33 0.081(3) 0.060(3) 0.116(5) 0.002(3) -0.038(3) -0.004(3) C
C34 0.118(5) 0.087(5) 0.158(6) 0.003(4) -0.072(4) -0.009(5) C
C35 0.084(4) 0.092(4) 0.126(5) 0.011(3) -0.040(4) 0.020(4) C
C36 0.083(3) 0.065(3) 0.088(4) 0.025(3) 0.000(3) 0.012(3) C
C37 0.070(3) 0.050(2) 0.069(3) 0.008(2) -0.006(3) -0.003(2) C
C38 0.056(2) 0.042(2) 0.040(2) -0.000(2) 0.013(2) -0.003(2) C
C39 0.074(3) 0.054(2) 0.048(2) -0.001(2) 0.015(2) -0.003(2) C
C40 0.116(4) 0.082(4) 0.046(3) 0.007(4) 0.014(3) 0.006(3) C
C41 0.126(4) 0.094(4) 0.055(3) 0.013(4) 0.040(3) -0.004(3) C
C42 0.111(3) 0.071(3) 0.095(3) 0.015(3) 0.064(2) -0.007(3) C
C43 0.069(3) 0.049(2) 0.069(3) 0.003(2) 0.027(2) -0.005(2) C
O1 0.068(2) 0.082(2) 0.049(2) 0.019(2) 0.004(2) 0.008(2) O
C44 0.121(5) 0.146(6) 0.088(4) 0.055(4) -0.013(4) 0.025(4) C
P 0.0545(7) 0.0875(9) 0.0883(9) 0.0034(7) 0.0131(7) -0.0333(7) P
F1 0.132(3) 0.099(3) 0.101(2) 0.010(2) 0.039(2) 0.001(2) F
F2 0.124(2) 0.115(3) 0.220(4) -0.032(2) 0.101(2) -0.065(3) F
F3 0.076(2) 0.192(4) 0.276(5) -0.040(3) 0.071(2) -0.119(3) F
F4 0.136(4) 0.260(5) 0.101(3) -0.031(4) 0.013(3) -0.086(3) F
F5 0.188(4) 0.182(4) 0.100(3) 0.085(3) -0.035(3) -0.035(3) F
F6 0.265(5) 0.115(3) 0.243(5) 0.091(3) 0.122(3) -0.007(3) F

loop_
_atom_type_symbol
_atom_type_scat_dispersion_real
_atom_type_scat_dispersion_imag
_atom_type_scat_source
C 0.002 0.002 International_Tables_Vol_IV_Table_2.3.1
H 0.000 0.000 International_Tables_Vol_IV_Table_2.3.1
Cl 0.132 0.159 International_Tables_Vol_IV_Table_2.3.1
F 0.014 0.010 International_Tables_Vol_IV_Table_2.3.1
O 0.008 0.006 International_Tables_Vol_IV_Table_2.3.1
P 0.090 0.095 International_Tables_Vol_IV_Table_2.3.1
Pd -1.177 1.007 International_Tables_Vol_IV_Table_2.3.1

loop_
_geom_angle_atom_site_label_1
_geom_angle_atom_site_label_2
_geom_angle_atom_site_label_3
_geom_angle
CL PD P1 92.86(5)
CL PD P2 166.26(5)
CL PD P3 89.38(5)
P1 PD P2 73.40(4)
P1 PD P3 174.52(4)
P2 PD P3 104.26(4)
C1 P1 C7 107.1(2)
C1 P1 C13 111.0(3)
C7 P1 C13 107.1(2)
P1 C1 C2 118.9(5)
P1 C1 C6 123.3(6)
C2 C1 C6 117.8(7)
C1 C2 C3 120.4(8)
C2 C3 C4 118(1)
C3 C4 C5 121(1)
C4 C5 C6 121(1)
C1 C6 C5 120(1)
P1 C7 C8 121.1(4)
P1 C7 C12 120.1(4)
C8 C7 C12 118.8(5)
C7 C8 C9 119.3(6)
C8 C9 C10 121.3(7)
C9 C10 C11 120.6(6)
C10 C11 C12 119.0(7)
C7 C12 C11 120.9(7)
P1 C13 P2 95.2(2)
C13 P2 C14 105.3(2)
C13 P2 C20 107.7(2)
C14 P2 C20 109.6(3)
P2 C14 C15 120.1(4)
P2 C14 C19 120.1(5)
C15 C14 C19 119.8(5)
C14 C15 C16 119.2(6)
C15 C16 C17 119.9(7)
C16 C17 C18 122.3(7)
C17 C18 C19 117.6(7)
C14 C19 C18 120.7(7)
P2 C20 C21 122.5(5)
P2 C20 C25 118.2(4)
C21 C20 C25 119.2(6)
C20 C21 C22 119.0(7)
C21 C22 C23 121.0(8)
C22 C23 C24 120.1(8)
C23 C24 C25 119.9(8)
C20 C25 C24 120.9(7)
C26 P3 C32 103.3(2)
C26 P3 C38 104.8(2)
C32 P3 C38 107.9(2)
P3 C26 C27 118.4(3)
P3 C26 C31 123.4(4)
C27 C26 C31 118.2(4)
C26 C27 C28 121.1(5)
C27 C28 C29 119.8(5)
C28 C29 C30 120.2(5)
C29 C30 C31 119.7(5)
C26 C31 C30 121.0(5)
P3 C32 C33 118.5(4)
P3 C32 C37 122.5(4)
C33 C32 C37 118.9(5)
C32 C33 C34 119.4(6)
C33 C34 C35 119.9(7)
C34 C35 C36 120.1(6)
C35 C36 C37 119.9(6)
C32 C37 C36 121.4(5)
P3 C38 C39 117.0(3)
P3 C38 C43 123.5(4)
C39 C38 C43 119.4(4)
C38 C39 C40 119.7(5)
C38 C39 O1 115.1(4)
C40 C39 O1 125.2(5)
C39 C40 C41 121.0(6)
C40 C41 C42 119.9(5)
C41 C42 C43 120.6(6)
C38 C43 C42 119.4(6)
C39 O1 C44 119.6(5)
F1 P F2 86.7(3)
F1 P F3 89.7(3)
F1 P F4 91.9(3)
F1 P F5 84.3(3)
F1 P F6 178.8(3)
F2 P F3 174.7(4)
F2 P F4 88.8(3)
F2 P F5 91.9(4)
F2 P F6 94.4(3)
F3 P F4 87.5(3)
F3 P F5 91.6(4)
F3 P F6 89.2(4)
F4 P F5 176.2(4)
F4 P F6 87.7(4)
F5 P F6 96.0(4)
P F1 F2 45.9(2)
P F1 F5 46.8(2)
F2 F1 F5 62.9(3)
P F2 F1 47.4(2)
P F2 F4 45.0(2)
F1 F2 F4 62.6(2)
P F3 F4 45.8(2)
P F3 F6 44.8(2)
F4 F3 F6 59.0(3)
P F4 F2 46.2(2)
P F4 F3 46.7(2)
P F4 F6 46.0(2)
F2 F4 F3 92.9(3)
F2 F4 F6 63.8(3)
F3 F4 F6 61.1(3)
P F5 F1 48.9(2)
P F6 F3 46.0(2)
P F6 F4 46.4(2)
F3 F6 F4 59.9(3)
C46 C45 C50 123.1(6)
C46 C45 C51 118.5(6)
C50 C45 C51 118.5(5)
C45 C46 C47 117.0(3)
C46 C47 C48 123.23
C47 C48 C49 118.46
C48 C49 C50 119.19
C45 C50 C49 119.0(3)

loop_
_geom_bond_atom_site_label_1
_geom_bond_atom_site_label_2
_geom_bond_distance
PD CL 2.333(1)
PD P1 2.281(1)
PD P2 2.262(1)
PD P3 2.372(1)
P1 C1 1.812(6)
P1 C7 1.806(5)
P1 C13 1.834(5)
C1 C2 1.37(1)
C1 C6 1.339(9)
C2 C3 1.36(1)
C3 C4 1.37(2)
C4 C5 1.27(2)
C5 C6 1.37(1)
C7 C8 1.383(7)
C7 C12 1.369(7)
C8 C9 1.379(8)
C9 C10 1.33(1)
C10 C11 1.37(1)
C11 C12 1.379(9)
C13 P2 1.843(5)
P2 C14 1.805(5)
P2 C20 1.802(6)
C14 C15 1.370(7)
C14 C19 1.362(8)
C15 C16 1.402(8)
C16 C17 1.32(1)
C17 C18 1.37(1)
C18 C19 1.40(1)
C20 C21 1.402(8)
C20 C25 1.371(8)
C21 C22 1.41(1)
C22 C23 1.35(1)
C23 C24 1.39(1)
C24 C25 1.39(1)
P3 C26 1.813(4)
P3 C32 1.813(5)
P3 C38 1.814(4)
C26 C27 1.402(7)
C26 C31 1.377(7)
C27 C28 1.377(7)
C28 C29 1.369(8)
C29 C30 1.388(9)
C30 C31 1.383(8)
C32 C33 1.376(7)
C32 C37 1.385(7)
C33 C34 1.390(9)
C34 C35 1.38(1)
C35 C36 1.36(1)
C36 C37 1.360(8)
C38 C39 1.395(7)
C38 C43 1.393(7)
C39 C40 1.366(7)
C39 O1 1.353(6)
C40 C41 1.365(9)
C41 C42 1.37(1)
C42 C43 1.376(8)
O1 C44 1.403(7)
P F1 1.597(5)
P F2 1.560(5)
P F3 1.553(5)
P F4 1.529(5)
P F5 1.545(5)
P F6 1.519(5)
F1 F2 2.167(6)
F1 F5 2.109(7)
F2 F4 2.161(7)
F3 F4 2.131(7)
F3 F6 2.157(9)
F4 F6 2.111(9)
C45 C46 1.340(7)
C45 C50 1.388(8)
C45 C51 1.500(8)
C46 C47 1.3399
C47 C48 1.3784
C48 C49 1.3881
C49 C50 1.3547
